data_1555892
loop_
_publ_author_name
'Unoh, Yuto'
'Yokoyama, Yuki'
'Satoh, Tetsuya'
'Hirano, Koji'
'Miura, Masahiro'

_publ_section_title
;
 Regioselective Synthesis of Benzo[b]phosphole Derivatives via Direct
 ortho-Alkenylation and Cyclization of Arylthiophosphinamides.
;
_journal_issue 20
_journal_name_full 'Organic letters'
_journal_page_first 5436
_journal_page_last 5439
_journal_paper_doi 10.1021/acs.orglett.6b02868
_journal_volume 18
_journal_year 2016
_chemical_absolute_configuration 'CHOOSE rm ad rmad syn or unk'
_chemical_formula_moiety 'C31 H31 F3 N O3 P S2'
_chemical_formula_sum 'C31 H31 F3 N O3 P S2'
_chemical_formula_weight 617.68
_space_group_crystal_system orthorhombic
_space_group_IT_number 33
_space_group_name_Hall 'P 2c -2n'
_space_group_name_H-M_alt 'P n a 21'
_atom_sites_solution_hydrogens geom
_atom_sites_solution_primary direct
_atom_sites_solution_secondary difmap
_cell_angle_alpha 90.0000
_cell_angle_beta 90.0000
_cell_angle_gamma 90.0000
_cell_formula_units_Z 4
_cell_length_a 19.87(3)
_cell_length_b 16.30(2)
_cell_length_c 8.985(12)
_cell_measurement_reflns_used 3912
_cell_measurement_temperature 173
_cell_measurement_theta_max 27.50
_cell_measurement_theta_min 3.10
_cell_volume 2910(7)
_computing_cell_refinement 'CrystalClear-SM Expert 2.0 r15'
_computing_data_collection 'CrystalClear-SM Expert 2.0 r15 (Rigaku, 2011)'
_computing_data_reduction 'CrystalClear-SM Expert 2.0 r15'
_computing_molecular_graphics 'CrystalStructure 4.2.1'
_computing_publication_material 'CrystalStructure 4.2.1 (Rigaku, 2016)'
_computing_structure_refinement 'SHELXL Version 2014/7 (Sheldrick, 2008)'
_computing_structure_solution 'Superflip (Palatinus, et al., 2007)'
_diffrn_ambient_temperature 173
_diffrn_detector_area_resol_mean 13.653
_diffrn_measured_fraction_theta_full 0.998
_diffrn_measured_fraction_theta_max 0.998
_diffrn_measurement_device_type 'Rigaku XtaLAB mini'
_diffrn_measurement_method \w
_diffrn_radiation_type 'Mo K\a'
_diffrn_radiation_wavelength 0.71075
_diffrn_reflns_av_R_equivalents 0.1566
_diffrn_reflns_Laue_measured_fraction_full 0.998
_diffrn_reflns_Laue_measured_fraction_max 0.998
_diffrn_reflns_limit_h_max 25
_diffrn_reflns_limit_h_min -25
_diffrn_reflns_limit_k_max 21
_diffrn_reflns_limit_k_min -20
_diffrn_reflns_limit_l_max 11
_diffrn_reflns_limit_l_min -11
_diffrn_reflns_number 26451
_diffrn_reflns_point_group_measured_fraction_full 0.994
_diffrn_reflns_point_group_measured_fraction_max 0.995
_diffrn_reflns_theta_full 25.242
_diffrn_reflns_theta_max 27.482
_diffrn_reflns_theta_min 3.057
_diffrn_standards_number 0
_exptl_absorpt_coefficient_mu 0.291
_exptl_absorpt_correction_T_max 0.943
_exptl_absorpt_correction_T_min 0.923
_exptl_absorpt_correction_type numerical
_exptl_absorpt_process_details 'NUMABS (Rigaku, 1999)'
_exptl_crystal_colour colorless
_exptl_crystal_density_diffrn 1.410
_exptl_crystal_density_method 'not measured'
_exptl_crystal_description prism
_exptl_crystal_F_000 1288.00
_exptl_crystal_size_max 0.200
_exptl_crystal_size_mid 0.200
_exptl_crystal_size_min 0.200
_refine_diff_density_max 0.58
_refine_diff_density_min -0.38
_refine_ls_abs_structure_details
;
 Flack x determined using 866 quotients [(I+)-(I-)]/[(I+)+(I-)]
 (Parsons, Flack and Wagner, Acta Cryst. B69 (2013) 249-259).
;
_refine_ls_abs_structure_Flack 0.36(10)
_refine_ls_extinction_method none
_refine_ls_goodness_of_fit_ref 1.103
_refine_ls_hydrogen_treatment constr
_refine_ls_number_parameters 370
_refine_ls_number_reflns 6657
_refine_ls_number_restraints 1
_refine_ls_R_factor_all 0.1886
_refine_ls_R_factor_gt 0.1115
_refine_ls_shift/su_max 0.000
_refine_ls_structure_factor_coef Fsqd
_refine_ls_weighting_details 'w = 1/[\s^2^(Fo^2^)+(0.1094P)^2^+0.9019P] where P=(Fo^2^+2Fc^2^)/3'
_refine_ls_weighting_scheme calc
_refine_ls_wR_factor_gt 0.2346
_refine_ls_wR_factor_ref 0.2773
_reflns_Friedel_coverage 0.874
_reflns_Friedel_fraction_full 0.990
_reflns_Friedel_fraction_max 0.992
_reflns_number_gt 3610
_reflns_number_total 6657
_reflns_threshold_expression F^2^>2.0\s(F^2^)
_cod_data_source_file ol6b02868_si_003.cif
_cod_data_source_block 2981-19
_cod_database_code 1555892

loop_
_space_group_symop_id
_space_group_symop_operation_xyz
1 +X,+Y,+Z
2 -X,-Y,1/2+Z
3 1/2-X,1/2+Y,1/2+Z
4 1/2+X,1/2-Y,+Z

loop_
_atom_site_label
_atom_site_type_symbol
_atom_site_fract_x
_atom_site_fract_y
_atom_site_fract_z
_atom_site_U_iso_or_equiv
_atom_site_adp_type
_atom_site_occupancy
_atom_site_site_symmetry_order
_atom_site_calc_flag
_atom_site_refinement_flags_posn
_atom_site_refinement_flags_adp
S1 S 0.78458(15) 0.7498(2) 1.0620(4) 0.0541(9) Uani 1 1 d . .
S2 S 0.52953(15) 0.73703(18) 0.4551(3) 0.0459(8) Uani 1 1 d . .
P8 P 0.61039(13) 0.75078(16) 0.5918(3) 0.0334(6) Uani 1 1 d . .
F12 F 0.7415(8) 0.8978(7) 1.0689(17) 0.150(5) Uani 1 1 d . .
F19 F 0.8491(7) 0.8840(6) 1.1019(13) 0.129(4) Uani 1 1 d . .
F23 F 0.7817(6) 0.8543(7) 1.2760(12) 0.114(4) Uani 1 1 d . .
O3 O 0.7936(5) 0.7580(6) 0.9067(11) 0.071(3) Uani 1 1 d . .
O11 O 0.8380(4) 0.7093(6) 1.1351(13) 0.079(3) Uani 1 1 d . .
O18 O 0.7189(4) 0.7239(7) 1.1072(13) 0.087(3) Uani 1 1 d . .
N16 N 0.6639(4) 0.6771(5) 0.5929(11) 0.043(2) Uani 1 1 d . .
C5 C 0.4660(5) 0.7720(7) 0.5958(14) 0.046(3) Uani 1 1 d . .
C6 C 0.4984(6) 0.7656(7) 0.7467(13) 0.045(3) Uani 1 1 d . .
C7 C 0.4040(5) 0.7153(7) 0.5825(15) 0.051(3) Uani 1 1 d . .
H7A H 0.3697 0.7333 0.6556 0.061 Uiso 1 1 calc R U
H7B H 0.3844 0.7218 0.4819 0.061 Uiso 1 1 calc R U
C9 C 0.4454(5) 0.8604(7) 0.5527(13) 0.044(3) Uani 1 1 d . .
C10 C 0.5649(6) 0.7552(6) 0.7611(11) 0.035(2) Uani 1 1 d . .
C13 C 0.7112(6) 0.8616(8) 0.6433(15) 0.055(3) Uani 1 1 d . .
H13 H 0.7316 0.8204 0.7030 0.066 Uiso 1 1 calc R U
C14 C 0.5592(7) 0.7616(6) 1.0191(14) 0.048(3) Uani 1 1 d . .
H14 H 0.5805 0.7583 1.1136 0.058 Uiso 1 1 calc R U
C15 C 0.6253(6) 0.9035(7) 0.4711(15) 0.051(3) Uani 1 1 d . .
H15 H 0.5857 0.8930 0.4151 0.062 Uiso 1 1 calc R U
C17 C 0.4495(8) 1.0032(8) 0.5884(18) 0.068(4) Uani 1 1 d . .
H17 H 0.4633 1.0487 0.6470 0.082 Uiso 1 1 calc R U
C20 C 0.5960(6) 0.7551(6) 0.8970(12) 0.038(2) Uani 1 1 d . .
H20 H 0.6435 0.7503 0.9036 0.046 Uiso 1 1 calc R U
C21 C 0.6445(7) 0.5985(7) 0.6609(16) 0.060(4) Uani 1 1 d . .
H21A H 0.6392 0.5564 0.5823 0.072 Uiso 1 1 calc R U
H21B H 0.6006 0.6047 0.7120 0.072 Uiso 1 1 calc R U
C22 C 0.4192(6) 0.6247(7) 0.6086(14) 0.046(3) Uani 1 1 d . .
C24 C 0.6532(5) 0.8429(6) 0.5622(13) 0.039(3) Uani 1 1 d . .
C25 C 0.4167(8) 0.5961(9) 0.7513(18) 0.072(4) Uani 1 1 d . .
H25 H 0.4077 0.6325 0.8315 0.087 Uiso 1 1 calc R U
C26 C 0.7388(6) 0.9375(8) 0.6382(18) 0.060(4) Uani 1 1 d . .
H26 H 0.7778 0.9491 0.6956 0.072 Uiso 1 1 calc R U
C27 C 0.4628(7) 0.9247(8) 0.6370(17) 0.065(4) Uani 1 1 d . .
H27 H 0.4843 0.9162 0.7302 0.078 Uiso 1 1 calc R U
C28 C 0.4147(7) 0.8730(9) 0.4175(16) 0.064(4) Uani 1 1 d . .
H28 H 0.4030 0.8274 0.3570 0.077 Uiso 1 1 calc R U
C29 C 0.4909(6) 0.7731(8) 1.0117(14) 0.051(3) Uani 1 1 d . .
H29 H 0.4653 0.7795 1.1002 0.062 Uiso 1 1 calc R U
C30 C 0.4598(6) 0.7753(8) 0.8744(15) 0.055(3) Uani 1 1 d . .
H30 H 0.4126 0.7833 0.8674 0.066 Uiso 1 1 calc R U
C31 C 0.6566(7) 0.9793(8) 0.4643(17) 0.063(4) Uani 1 1 d . .
H31 H 0.6400 1.0200 0.3980 0.076 Uiso 1 1 calc R U
C32 C 0.7237(6) 0.6770(9) 0.4989(18) 0.067(4) Uani 1 1 d . .
H32A H 0.7639 0.6730 0.5634 0.080 Uiso 1 1 calc R U
H32B H 0.7261 0.7300 0.4454 0.080 Uiso 1 1 calc R U
C33 C 0.7896(10) 0.8512(11) 1.125(2) 0.088(5) Uani 1 1 d . .
C34 C 0.7117(8) 0.9964(9) 0.5531(19) 0.070(4) Uani 1 1 d . .
H34 H 0.7303 1.0501 0.5538 0.084 Uiso 1 1 calc R U
C35 C 0.4405(10) 0.4628(10) 0.665(2) 0.085(5) Uani 1 1 d . .
H35 H 0.4493 0.4065 0.6844 0.101 Uiso 1 1 calc R U
C39 C 0.4009(8) 0.9511(10) 0.3698(19) 0.075(4) Uani 1 1 d . .
H39 H 0.3802 0.9598 0.2758 0.090 Uiso 1 1 calc R U
C40 C 0.4311(9) 0.5722(9) 0.4972(17) 0.079(5) Uani 1 1 d . .
H40 H 0.4325 0.5914 0.3974 0.095 Uiso 1 1 calc R U
C41 C 0.4172(8) 1.0162(9) 0.458(2) 0.072(4) Uani 1 1 d . .
H41 H 0.4059 1.0704 0.4285 0.087 Uiso 1 1 calc R U
C42 C 0.6962(9) 0.5710(9) 0.7699(19) 0.085(5) Uani 1 1 d . .
H42A H 0.6824 0.5186 0.8139 0.102 Uiso 1 1 calc R U
H42B H 0.7394 0.5640 0.7190 0.102 Uiso 1 1 calc R U
H42C H 0.7009 0.6122 0.8486 0.102 Uiso 1 1 calc R U
C43 C 0.7259(9) 0.6086(10) 0.387(2) 0.093(6) Uani 1 1 d . .
H43A H 0.7673 0.6127 0.3282 0.112 Uiso 1 1 calc R U
H43B H 0.7248 0.5557 0.4386 0.112 Uiso 1 1 calc R U
H43C H 0.6869 0.6128 0.3204 0.112 Uiso 1 1 calc R U
C44 C 0.4412(9) 0.4899(9) 0.528(2) 0.082(5) Uani 1 1 d . .
H44 H 0.4489 0.4526 0.4483 0.098 Uiso 1 1 calc R U
C45 C 0.4277(9) 0.5128(10) 0.778(2) 0.089(5) Uani 1 1 d . .
H45 H 0.4259 0.4921 0.8768 0.106 Uiso 1 1 calc R U

loop_
_atom_site_aniso_label
_atom_site_aniso_U_11
_atom_site_aniso_U_22
_atom_site_aniso_U_33
_atom_site_aniso_U_23
_atom_site_aniso_U_13
_atom_site_aniso_U_12
S1 0.0446(16) 0.0583(19) 0.059(2) 0.0097(17) -0.0109(16) 0.0007(14)
S2 0.0462(15) 0.0559(18) 0.0356(16) -0.0104(16) 0.0000(14) -0.0009(14)
P8 0.0349(12) 0.0354(13) 0.0301(13) -0.0015(12) 0.0012(12) 0.0002(11)
F12 0.218(13) 0.086(7) 0.147(11) 0.010(8) -0.002(10) 0.084(9)
F19 0.190(11) 0.092(7) 0.106(8) -0.030(6) 0.047(9) -0.081(8)
F23 0.143(9) 0.120(9) 0.078(8) -0.024(6) 0.022(6) -0.029(7)
O3 0.075(6) 0.088(7) 0.052(6) -0.009(5) -0.015(5) 0.010(5)
O11 0.055(5) 0.081(7) 0.102(9) 0.037(6) -0.009(6) 0.008(5)
O18 0.054(6) 0.122(9) 0.085(8) 0.031(7) -0.015(6) -0.030(5)
N16 0.037(4) 0.034(5) 0.057(6) 0.005(5) -0.001(5) 0.012(4)
C5 0.039(6) 0.061(8) 0.038(6) 0.001(6) 0.002(6) 0.004(5)
C6 0.055(7) 0.043(7) 0.036(6) 0.001(5) -0.009(6) -0.015(5)
C7 0.037(6) 0.068(8) 0.049(7) 0.000(7) -0.010(6) -0.009(5)
C9 0.044(6) 0.039(6) 0.049(7) -0.002(5) 0.002(6) 0.005(5)
C10 0.055(6) 0.020(5) 0.029(6) 0.001(4) -0.001(5) 0.009(5)
C13 0.043(6) 0.068(9) 0.055(9) 0.003(7) 0.002(6) 0.010(6)
C14 0.066(8) 0.034(6) 0.045(7) -0.001(5) -0.007(6) 0.002(5)
C15 0.049(7) 0.049(7) 0.057(8) 0.015(6) -0.006(6) -0.009(5)
C17 0.090(10) 0.041(7) 0.073(10) -0.019(8) 0.003(9) 0.002(7)
C20 0.045(6) 0.034(6) 0.036(6) -0.003(5) 0.002(5) 0.001(5)
C21 0.080(9) 0.032(6) 0.067(9) 0.012(6) 0.021(8) 0.008(6)
C22 0.052(6) 0.045(7) 0.040(7) 0.001(6) -0.002(6) -0.014(5)
C24 0.043(6) 0.035(6) 0.039(7) -0.005(5) 0.007(5) 0.001(4)
C25 0.091(11) 0.056(9) 0.071(10) 0.002(8) 0.007(9) -0.036(8)
C26 0.048(7) 0.043(7) 0.089(11) -0.001(7) -0.003(7) -0.011(6)
C27 0.083(9) 0.036(7) 0.075(10) -0.007(6) -0.014(8) 0.012(6)
C28 0.062(8) 0.070(9) 0.059(9) 0.020(7) -0.018(7) -0.001(7)
C29 0.046(7) 0.072(9) 0.036(7) 0.004(6) 0.018(6) -0.006(6)
C30 0.040(7) 0.068(9) 0.056(8) -0.006(7) 0.022(6) -0.006(6)
C31 0.082(10) 0.045(7) 0.062(9) 0.003(7) 0.017(8) 0.003(7)
C32 0.057(8) 0.054(8) 0.090(12) 0.006(8) 0.025(8) 0.007(6)
C33 0.117(14) 0.082(12) 0.065(12) -0.006(9) 0.014(10) 0.006(11)
C34 0.077(10) 0.059(9) 0.074(10) -0.018(8) 0.025(8) -0.024(7)
C35 0.107(13) 0.046(9) 0.101(14) -0.004(10) 0.006(11) 0.001(8)
C39 0.072(10) 0.086(12) 0.067(10) 0.014(9) -0.022(8) 0.001(9)
C40 0.122(13) 0.061(9) 0.053(9) -0.016(7) 0.016(9) -0.035(9)
C41 0.076(10) 0.058(9) 0.082(11) 0.024(9) -0.004(10) -0.003(7)
C42 0.133(14) 0.045(8) 0.078(12) -0.001(8) -0.036(11) 0.012(9)
C43 0.116(14) 0.078(11) 0.086(13) -0.009(9) 0.056(11) 0.002(10)
C44 0.131(15) 0.049(9) 0.066(10) -0.015(8) 0.027(10) -0.001(9)
C45 0.108(13) 0.065(11) 0.093(13) 0.022(10) -0.009(11) -0.016(10)

loop_
_atom_type_symbol
_atom_type_description
_atom_type_scat_dispersion_real
_atom_type_scat_dispersion_imag
_atom_type_scat_source
C C 0.0033 0.0016
;
International Tables for Crystallography
(Vol. C, Tables 4.2.6.8 and 6.1.1.4)
;
H H 0.0000 0.0000
;
International Tables for Crystallography
(Vol. C, Table 6.1.1.4)
;
F F 0.0171 0.0103
;
International Tables for Crystallography
(Vol. C, Tables 4.2.6.8 and 6.1.1.4)
;
N N 0.0061 0.0033
;
International Tables for Crystallography
(Vol. C, Tables 4.2.6.8 and 6.1.1.4)
;
O O 0.0106 0.0060
;
International Tables for Crystallography
(Vol. C, Tables 4.2.6.8 and 6.1.1.4)
;
P P 0.1023 0.0942
;
International Tables for Crystallography
(Vol. C, Tables 4.2.6.8 and 6.1.1.4)
;
S S 0.1246 0.1234
;
International Tables for Crystallography
(Vol. C, Tables 4.2.6.8 and 6.1.1.4)
;

loop_
_geom_angle_atom_site_label_1
_geom_angle_atom_site_label_2
_geom_angle_atom_site_label_3
_geom_angle
O11 S1 O3 114.1(7)
O11 S1 O18 114.6(6)
O3 S1 O18 115.1(7)
O11 S1 C33 104.3(8)
O3 S1 C33 102.9(8)
O18 S1 C33 103.8(9)
C5 S2 P8 95.2(4)
N16 P8 C24 108.8(5)
N16 P8 C10 111.3(5)
C24 P8 C10 110.2(5)
N16 P8 S2 116.4(4)
C24 P8 S2 112.8(4)
C10 P8 S2 96.9(4)
C32 N16 C21 117.0(9)
C32 N16 P8 122.5(8)
C21 N16 P8 118.8(8)
C6 C5 C9 113.8(10)
C6 C5 C7 111.6(10)
C9 C5 C7 109.0(9)
C6 C5 S2 107.4(8)
C9 C5 S2 107.0(8)
C7 C5 S2 107.6(8)
C10 C6 C30 118.7(11)
C10 C6 C5 121.2(11)
C30 C6 C5 120.0(11)
C22 C7 C5 114.1(9)
C22 C7 H7A 108.7
C5 C7 H7A 108.7
C22 C7 H7B 108.7
C5 C7 H7B 108.7
H7A C7 H7B 107.6
C27 C9 C28 119.8(12)
C27 C9 C5 121.3(11)
C28 C9 C5 118.6(11)
C6 C10 C20 122.1(10)
C6 C10 P8 115.2(9)
C20 C10 P8 122.4(9)
C26 C13 C24 121.1(12)
C26 C13 H13 119.5
C24 C13 H13 119.5
C20 C14 C29 121.1(12)
C20 C14 H14 119.4
C29 C14 H14 119.4
C31 C15 C24 118.6(12)
C31 C15 H15 120.7
C24 C15 H15 120.7
C41 C17 C27 120.7(14)
C41 C17 H17 119.6
C27 C17 H17 119.6
C14 C20 C10 119.4(11)
C14 C20 H20 120.3
C10 C20 H20 120.3
N16 C21 C42 110.7(12)
N16 C21 H21A 109.5
C42 C21 H21A 109.5
N16 C21 H21B 109.5
C42 C21 H21B 109.5
H21A C21 H21B 108.1
C40 C22 C25 119.4(13)
C40 C22 C7 122.6(12)
C25 C22 C7 117.9(12)
C13 C24 C15 118.6(10)
C13 C24 P8 120.7(9)
C15 C24 P8 120.2(8)
C22 C25 C45 119.2(15)
C22 C25 H25 120.4
C45 C25 H25 120.4
C34 C26 C13 120.7(13)
C34 C26 H26 119.6
C13 C26 H26 119.6
C9 C27 C17 119.9(14)
C9 C27 H27 120.0
C17 C27 H27 120.0
C39 C28 C9 120.3(14)
C39 C28 H28 119.9
C9 C28 H28 119.9
C14 C29 C30 119.4(11)
C14 C29 H29 120.3
C30 C29 H29 120.3
C29 C30 C6 119.2(11)
C29 C30 H30 120.4
C6 C30 H30 120.4
C34 C31 C15 120.7(14)
C34 C31 H31 119.7
C15 C31 H31 119.7
N16 C32 C43 114.4(12)
N16 C32 H32A 108.7
C43 C32 H32A 108.7
N16 C32 H32B 108.7
C43 C32 H32B 108.7
H32A C32 H32B 107.6
F19 C33 F12 110.8(16)
F19 C33 F23 104.3(16)
F12 C33 F23 106.0(16)
F19 C33 S1 112.6(13)
F12 C33 S1 112.1(14)
F23 C33 S1 110.5(13)
C26 C34 C31 120.2(13)
C26 C34 H34 119.9
C31 C34 H34 119.9
C44 C35 C45 121.0(16)
C44 C35 H35 119.5
C45 C35 H35 119.5
C41 C39 C28 119.5(15)
C41 C39 H39 120.3
C28 C39 H39 120.3
C22 C40 C44 119.8(14)
C22 C40 H40 120.1
C44 C40 H40 120.1
C17 C41 C39 119.7(14)
C17 C41 H41 120.2
C39 C41 H41 120.2
C21 C42 H42A 109.5
C21 C42 H42B 109.5
H42A C42 H42B 109.5
C21 C42 H42C 109.5
H42A C42 H42C 109.5
H42B C42 H42C 109.5
C32 C43 H43A 109.5
C32 C43 H43B 109.5
H43A C43 H43B 109.5
C32 C43 H43C 109.5
H43A C43 H43C 109.5
H43B C43 H43C 109.5
C35 C44 C40 120.8(14)
C35 C44 H44 119.6
C40 C44 H44 119.6
C35 C45 C25 119.8(17)
C35 C45 H45 120.1
C25 C45 H45 120.1

loop_
_geom_bond_atom_site_label_1
_geom_bond_atom_site_label_2
_geom_bond_distance
S1 O11 1.411(10)
S1 O3 1.414(11)
S1 O18 1.430(10)
S1 C33 1.751(19)
S2 C5 1.875(11)
S2 P8 2.035(4)
P8 N16 1.604(8)
P8 C24 1.747(11)
P8 C10 1.771(11)
F12 C33 1.32(2)
F19 C33 1.31(2)
F23 C33 1.36(2)
N16 C32 1.457(15)
N16 C21 1.471(14)
C5 C6 1.504(16)
C5 C9 1.546(16)
C5 C7 1.546(15)
C6 C10 1.337(16)
C6 C30 1.390(17)
C7 C22 1.526(16)
C7 H7A 0.9900
C7 H7B 0.9900
C9 C27 1.339(17)
C9 C28 1.375(17)
C10 C20 1.369(15)
C13 C26 1.353(17)
C13 C24 1.397(16)
C13 H13 0.9500
C14 C20 1.322(16)
C14 C29 1.372(17)
C14 H14 0.9500
C15 C31 1.384(17)
C15 C24 1.398(15)
C15 H15 0.9500
C17 C41 1.35(2)
C17 C27 1.378(18)
C17 H17 0.9500
C20 H20 0.9500
C21 C42 1.489(19)
C21 H21A 0.9900
C21 H21B 0.9900
C22 C40 1.337(18)
C22 C25 1.365(19)
C25 C45 1.40(2)
C25 H25 0.9500
C26 C34 1.34(2)
C26 H26 0.9500
C27 H27 0.9500
C28 C39 1.370(19)
C28 H28 0.9500
C29 C30 1.380(18)
C29 H29 0.9500
C30 H30 0.9500
C31 C34 1.38(2)
C31 H31 0.9500
C32 C43 1.50(2)
C32 H32A 0.9900
C32 H32B 0.9900
C34 H34 0.9500
C35 C44 1.31(2)
C35 C45 1.32(2)
C35 H35 0.9500
C39 C41 1.37(2)
C39 H39 0.9500
C40 C44 1.38(2)
C40 H40 0.9500
C41 H41 0.9500
C42 H42A 0.9800
C42 H42B 0.9800
C42 H42C 0.9800
C43 H43A 0.9800
C43 H43B 0.9800
C43 H43C 0.9800
C44 H44 0.9500
C45 H45 0.9500

loop_
_geom_torsion_atom_site_label_1
_geom_torsion_atom_site_label_2
_geom_torsion_atom_site_label_3
_geom_torsion_atom_site_label_4
_geom_torsion
C24 P8 N16 C32 -34.6(12)
C10 P8 N16 C32 -156.1(10)
S2 P8 N16 C32 94.2(10)
C24 P8 N16 C21 161.1(9)
C10 P8 N16 C21 39.5(11)
S2 P8 N16 C21 -70.2(10)
P8 S2 C5 C6 -18.6(8)
P8 S2 C5 C9 104.0(7)
P8 S2 C5 C7 -138.9(7)
C9 C5 C6 C10 -104.4(12)
C7 C5 C6 C10 131.6(11)
S2 C5 C6 C10 13.9(13)
C9 C5 C6 C30 71.8(14)
C7 C5 C6 C30 -52.2(14)
S2 C5 C6 C30 -170.0(9)
C6 C5 C7 C22 -58.6(13)
C9 C5 C7 C22 174.7(10)
S2 C5 C7 C22 59.0(12)
C6 C5 C9 C27 7.4(16)
C7 C5 C9 C27 132.8(13)
S2 C5 C9 C27 -111.1(12)
C6 C5 C9 C28 -179.3(10)
C7 C5 C9 C28 -53.9(14)
S2 C5 C9 C28 62.2(12)
C30 C6 C10 C20 -1.0(17)
C5 C6 C10 C20 175.2(10)
C30 C6 C10 P8 -175.6(9)
C5 C6 C10 P8 0.6(14)
N16 P8 C10 C6 -134.9(8)
C24 P8 C10 C6 104.3(9)
S2 P8 C10 C6 -13.0(8)
N16 P8 C10 C20 50.5(10)
C24 P8 C10 C20 -70.3(10)
S2 P8 C10 C20 172.3(8)
C29 C14 C20 C10 -3.7(17)
C6 C10 C20 C14 3.2(16)
P8 C10 C20 C14 177.4(9)
C32 N16 C21 C42 65.7(16)
P8 N16 C21 C42 -129.1(11)
C5 C7 C22 C40 -95.9(15)
C5 C7 C22 C25 87.8(14)
C26 C13 C24 C15 2.2(18)
C26 C13 C24 P8 -169.8(11)
C31 C15 C24 C13 0.5(18)
C31 C15 C24 P8 172.4(10)
N16 P8 C24 C13 -47.4(11)
C10 P8 C24 C13 74.8(10)
S2 P8 C24 C13 -178.2(8)
N16 P8 C24 C15 140.8(9)
C10 P8 C24 C15 -96.9(10)
S2 P8 C24 C15 10.1(10)
C40 C22 C25 C45 1(2)
C7 C22 C25 C45 177.3(12)
C24 C13 C26 C34 -1(2)
C28 C9 C27 C17 0(2)
C5 C9 C27 C17 173.6(12)
C41 C17 C27 C9 2(2)
C27 C9 C28 C39 -1(2)
C5 C9 C28 C39 -174.4(13)
C20 C14 C29 C30 2.1(19)
C14 C29 C30 C6 0.1(19)
C10 C6 C30 C29 -0.6(18)
C5 C6 C30 C29 -176.9(12)
C24 C15 C31 C34 -4(2)
C21 N16 C32 C43 47.6(17)
P8 N16 C32 C43 -117.0(13)
O11 S1 C33 F19 55.5(15)
O3 S1 C33 F19 -63.9(15)
O18 S1 C33 F19 175.9(13)
O11 S1 C33 F12 -178.7(13)
O3 S1 C33 F12 61.8(15)
O18 S1 C33 F12 -58.4(15)
O11 S1 C33 F23 -60.7(14)
O3 S1 C33 F23 179.9(13)
O18 S1 C33 F23 59.6(15)
C13 C26 C34 C31 -3(2)
C15 C31 C34 C26 5(2)
C9 C28 C39 C41 -1(2)
C25 C22 C40 C44 -1(2)
C7 C22 C40 C44 -176.8(13)
C27 C17 C41 C39 -4(2)
C28 C39 C41 C17 3(2)
C45 C35 C44 C40 2(3)
C22 C40 C44 C35 -1(3)
C44 C35 C45 C25 -2(3)
C22 C25 C45 C35 0(2)
